data_4033523
loop_
_publ_author_name
'Nguyen, Alex L.'
'Khatri, Hari R.'
'Woods, James R.'
'Baldwin, Cassidy S.'
'Fronczek, Frank R.'
'Colby, David A.'

_publ_section_title
;
 Magnesium-Promoted Additions of Difluoroenolates to Unactivated Imines.
;
_journal_issue 6
_journal_name_full 'The Journal of organic chemistry'
_journal_page_first 3109
_journal_page_last 3118
_journal_paper_doi 10.1021/acs.joc.7b03014
_journal_volume 83
_journal_year 2018
_chemical_formula_moiety 'C25 H19 F2 N O'
_chemical_formula_sum 'C25 H19 F2 N O'
_chemical_formula_weight 387.41
_space_group_crystal_system monoclinic
_space_group_IT_number 14
_space_group_name_Hall '-P 2ybc'
_space_group_name_H-M_alt 'P 1 21/c 1'
_symmetry_space_group_name_Hall '-P 2ybc'
_symmetry_space_group_name_H-M 'P 1 21/c 1'
_atom_sites_solution_hydrogens mixed
_audit_creation_method SHELXL-2014/7
_cell_angle_alpha 90
_cell_angle_beta 94.410(4)
_cell_angle_gamma 90
_cell_formula_units_Z 4
_cell_length_a 5.7571(4)
_cell_length_b 18.4857(13)
_cell_length_c 17.5890(13)
_cell_measurement_reflns_used 2911
_cell_measurement_temperature 90.0(5)
_cell_measurement_theta_max 26.92
_cell_measurement_theta_min 2.49
_cell_volume 1866.4(2)
_computing_cell_refinement 'Bruker SAINT'
_computing_data_collection 'Bruker APEX3'
_computing_data_reduction 'Bruker SAINT'
_computing_structure_refinement 'SHELXL-2014/7 (Sheldrick, 2014)'
_computing_structure_solution 'SHELXS-97 (Sheldrick, 2008)'
_diffrn_ambient_temperature 90.0(5)
_diffrn_measured_fraction_theta_full 1.000
_diffrn_measured_fraction_theta_max 0.993
_diffrn_measurement_device_type 'Bruker Kappa APEX-II DUO'
_diffrn_measurement_method '\f and \w scans'
_diffrn_radiation_monochromator 'TRIUMPH curved graphite'
_diffrn_radiation_source 'fine-focus sealed tube'
_diffrn_radiation_type MoK\a
_diffrn_radiation_wavelength 0.71073
_diffrn_reflns_av_R_equivalents 0.0718
_diffrn_reflns_av_unetI/netI 0.0724
_diffrn_reflns_Laue_measured_fraction_full 1.000
_diffrn_reflns_Laue_measured_fraction_max 0.993
_diffrn_reflns_limit_h_max 8
_diffrn_reflns_limit_h_min -6
_diffrn_reflns_limit_k_max 26
_diffrn_reflns_limit_k_min -26
_diffrn_reflns_limit_l_max 25
_diffrn_reflns_limit_l_min -24
_diffrn_reflns_number 23437
_diffrn_reflns_point_group_measured_fraction_full 1.000
_diffrn_reflns_point_group_measured_fraction_max 0.993
_diffrn_reflns_theta_full 25.000
_diffrn_reflns_theta_max 30.579
_diffrn_reflns_theta_min 2.203
_exptl_absorpt_coefficient_mu 0.097
_exptl_absorpt_correction_T_max 0.997
_exptl_absorpt_correction_T_min 0.925
_exptl_absorpt_correction_type multi-scan
_exptl_absorpt_process_details 'SADABS (Sheldrick, 2004)'
_exptl_crystal_colour colourless
_exptl_crystal_density_diffrn 1.379
_exptl_crystal_description needle
_exptl_crystal_F_000 808
_exptl_crystal_size_max 0.430
_exptl_crystal_size_mid 0.070
_exptl_crystal_size_min 0.030
_refine_diff_density_max 0.453
_refine_diff_density_min -0.256
_refine_diff_density_rms 0.064
_refine_ls_extinction_method none
_refine_ls_goodness_of_fit_ref 1.037
_refine_ls_hydrogen_treatment mixed
_refine_ls_matrix_type full
_refine_ls_number_parameters 265
_refine_ls_number_reflns 5689
_refine_ls_number_restraints 0
_refine_ls_restrained_S_all 1.037
_refine_ls_R_factor_all 0.1046
_refine_ls_R_factor_gt 0.0572
_refine_ls_shift/su_max 0.000
_refine_ls_shift/su_mean 0.000
_refine_ls_structure_factor_coef Fsqd
_refine_ls_weighting_details 'w=1/[\s^2^(Fo^2^)+(0.0564P)^2^+0.6188P] where P=(Fo^2^+2Fc^2^)/3'
_refine_ls_weighting_scheme calc
_refine_ls_wR_factor_gt 0.1211
_refine_ls_wR_factor_ref 0.1384
_reflns_Friedel_coverage 0.000
_reflns_number_gt 3673
_reflns_number_total 5689
_reflns_threshold_expression 'I > 2\s(I)'
_cod_data_source_file jo7b03014_si_002.cif
_cod_data_source_block Colby2
_cod_depositor_comments 'Adding full bibliography for 4033523--4033524.cif.'
_cod_original_cell_volume 1866.3(2)
_cod_database_code 4033523
_shelx_shelxl_version_number 2014/7
_shelx_space_group_comment
;
The symmetry employed for this shelxl refinement is uniquely defined
by the following loop, which should always be used as a source of
symmetry information in preference to the above space-group names.
They are only intended as comments.
;
_shelx_estimated_absorpt_t_min 0.959
_shelx_estimated_absorpt_t_max 0.997

loop_
_space_group_symop_operation_xyz
'x, y, z'
'-x, y+1/2, -z+1/2'
'-x, -y, -z'
'x, -y-1/2, z-1/2'

loop_
_atom_site_label
_atom_site_type_symbol
_atom_site_fract_x
_atom_site_fract_y
_atom_site_fract_z
_atom_site_U_iso_or_equiv
_atom_site_adp_type
_atom_site_occupancy
_atom_site_site_symmetry_order
_atom_site_calc_flag
_atom_site_refinement_flags_posn
_atom_site_refinement_flags_adp
F1 F 0.10486(16) 0.58645(6) 0.69277(5) 0.0176(2) Uani 1 1 d . .
F2 F 0.40345(17) 0.63334(6) 0.75929(6) 0.0189(2) Uani 1 1 d . .
O1 O 0.6204(2) 0.49157(7) 0.70575(7) 0.0182(3) Uani 1 1 d . .
N1 N 0.1343(2) 0.45814(8) 0.76304(8) 0.0147(3) Uani 1 1 d . .
H1N H -0.017(4) 0.4705(12) 0.7475(11) 0.018 Uiso 1 1 d . U
C1 C 0.4893(3) 0.53807(10) 0.67882(9) 0.0135(3) Uani 1 1 d . .
C2 C 0.3103(3) 0.56903(10) 0.73222(9) 0.0140(3) Uani 1 1 d . .
C3 C 0.2651(3) 0.51850(10) 0.79750(9) 0.0136(3) Uani 1 1 d . .
H3 H 0.4193 0.4993 0.8185 0.016 Uiso 1 1 calc R U
C4 C 0.1525(3) 0.55567(10) 0.86252(9) 0.0150(3) Uani 1 1 d . .
C5 C -0.0613(3) 0.59005(11) 0.85274(10) 0.0209(4) Uani 1 1 d . .
H5 H -0.1415 0.5919 0.8035 0.025 Uiso 1 1 calc R U
C6 C -0.1593(3) 0.62163(11) 0.91377(11) 0.0234(4) Uani 1 1 d . .
H6 H -0.3060 0.6452 0.9061 0.028 Uiso 1 1 calc R U
C7 C -0.0458(4) 0.61934(12) 0.98606(11) 0.0279(5) Uani 1 1 d . .
H7 H -0.1140 0.6411 1.0279 0.033 Uiso 1 1 calc R U
C8 C 0.1675(4) 0.58513(13) 0.99674(11) 0.0290(5) Uani 1 1 d . .
H8 H 0.2472 0.5833 1.0461 0.035 Uiso 1 1 calc R U
C9 C 0.2651(3) 0.55342(11) 0.93519(10) 0.0214(4) Uani 1 1 d . .
H9 H 0.4115 0.5297 0.9429 0.026 Uiso 1 1 calc R U
C10 C 0.1550(3) 0.38908(10) 0.79441(9) 0.0142(3) Uani 1 1 d . .
C11 C -0.0310(3) 0.34134(11) 0.78213(10) 0.0203(4) Uani 1 1 d . .
H11 H -0.1709 0.3575 0.7553 0.024 Uiso 1 1 calc R U
C12 C -0.0158(3) 0.27103(11) 0.80824(12) 0.0255(4) Uani 1 1 d . .
H12 H -0.1446 0.2393 0.7989 0.031 Uiso 1 1 calc R U
C13 C 0.1859(3) 0.24619(11) 0.84809(11) 0.0233(4) Uani 1 1 d . .
H13 H 0.1958 0.1979 0.8666 0.028 Uiso 1 1 calc R U
C14 C 0.3717(3) 0.29302(10) 0.86022(10) 0.0208(4) Uani 1 1 d . .
H14 H 0.5109 0.2766 0.8873 0.025 Uiso 1 1 calc R U
C15 C 0.3594(3) 0.36353(10) 0.83364(10) 0.0174(4) Uani 1 1 d . .
H15 H 0.4901 0.3947 0.8421 0.021 Uiso 1 1 calc R U
C16 C 0.5153(3) 0.56957(9) 0.60265(9) 0.0135(3) Uani 1 1 d . .
C17 C 0.7090(3) 0.54482(10) 0.56440(10) 0.0167(4) Uani 1 1 d . .
H17 H 0.8069 0.5080 0.5868 0.020 Uiso 1 1 calc R U
C18 C 0.7550(3) 0.57340(10) 0.49603(10) 0.0185(4) Uani 1 1 d . .
H18 H 0.8866 0.5567 0.4717 0.022 Uiso 1 1 calc R U
C19 C 0.6108(3) 0.62753(10) 0.46037(9) 0.0156(3) Uani 1 1 d . .
C20 C 0.6550(3) 0.65875(11) 0.38937(10) 0.0197(4) Uani 1 1 d . .
H20 H 0.7853 0.6430 0.3637 0.024 Uiso 1 1 calc R U
C21 C 0.5121(3) 0.71121(11) 0.35752(10) 0.0217(4) Uani 1 1 d . .
H21 H 0.5439 0.7315 0.3098 0.026 Uiso 1 1 calc R U
C22 C 0.3182(3) 0.73563(11) 0.39436(10) 0.0226(4) Uani 1 1 d . .
H22 H 0.2207 0.7724 0.3716 0.027 Uiso 1 1 calc R U
C23 C 0.2699(3) 0.70636(10) 0.46291(10) 0.0190(4) Uani 1 1 d . .
H23 H 0.1381 0.7227 0.4873 0.023 Uiso 1 1 calc R U
C24 C 0.4148(3) 0.65196(10) 0.49767(9) 0.0155(3) Uani 1 1 d . .
C25 C 0.3715(3) 0.62225(10) 0.56915(9) 0.0149(3) Uani 1 1 d . .
H25 H 0.2417 0.6387 0.5946 0.018 Uiso 1 1 calc R U

loop_
_atom_site_aniso_label
_atom_site_aniso_U_11
_atom_site_aniso_U_22
_atom_site_aniso_U_33
_atom_site_aniso_U_23
_atom_site_aniso_U_13
_atom_site_aniso_U_12
F1 0.0130(5) 0.0203(6) 0.0196(5) 0.0054(4) 0.0015(4) 0.0042(4)
F2 0.0222(5) 0.0123(5) 0.0225(5) -0.0017(4) 0.0042(4) -0.0019(4)
O1 0.0144(6) 0.0195(7) 0.0207(6) 0.0030(5) 0.0020(5) 0.0040(5)
N1 0.0117(7) 0.0137(7) 0.0183(7) 0.0011(6) -0.0009(5) 0.0004(6)
C1 0.0099(7) 0.0153(8) 0.0150(7) -0.0021(6) -0.0005(6) -0.0006(6)
C2 0.0129(8) 0.0145(8) 0.0145(7) 0.0003(6) 0.0005(6) -0.0005(6)
C3 0.0128(8) 0.0144(8) 0.0135(7) 0.0016(6) 0.0001(6) 0.0010(6)
C4 0.0177(8) 0.0115(8) 0.0157(8) 0.0009(6) 0.0017(6) -0.0027(7)
C5 0.0184(9) 0.0237(10) 0.0206(8) -0.0022(7) 0.0021(7) -0.0002(8)
C6 0.0199(9) 0.0221(10) 0.0295(10) 0.0004(8) 0.0092(7) 0.0005(8)
C7 0.0381(11) 0.0237(11) 0.0240(9) -0.0035(8) 0.0163(8) -0.0062(9)
C8 0.0350(11) 0.0359(13) 0.0164(9) -0.0020(8) 0.0038(8) -0.0010(10)
C9 0.0220(9) 0.0236(10) 0.0182(8) 0.0023(7) -0.0013(7) 0.0016(8)
C10 0.0169(8) 0.0142(9) 0.0119(7) 0.0013(6) 0.0036(6) 0.0035(7)
C11 0.0149(8) 0.0213(10) 0.0243(9) 0.0001(7) -0.0017(7) 0.0018(7)
C12 0.0211(10) 0.0189(10) 0.0359(11) 0.0006(8) -0.0003(8) -0.0040(8)
C13 0.0240(10) 0.0140(9) 0.0320(10) 0.0040(8) 0.0033(8) 0.0024(7)
C14 0.0192(9) 0.0182(10) 0.0250(9) 0.0048(7) 0.0012(7) 0.0056(7)
C15 0.0156(8) 0.0158(9) 0.0205(8) 0.0019(7) -0.0008(6) 0.0004(7)
C16 0.0138(8) 0.0139(8) 0.0131(7) -0.0029(6) 0.0023(6) -0.0005(6)
C17 0.0150(8) 0.0168(9) 0.0186(8) -0.0011(7) 0.0025(6) 0.0045(7)
C18 0.0163(8) 0.0206(10) 0.0194(8) -0.0036(7) 0.0066(6) 0.0033(7)
C19 0.0171(8) 0.0154(9) 0.0143(7) -0.0037(6) 0.0025(6) -0.0024(7)
C20 0.0210(9) 0.0220(10) 0.0171(8) -0.0023(7) 0.0075(7) -0.0021(7)
C21 0.0282(10) 0.0212(10) 0.0160(8) 0.0015(7) 0.0033(7) -0.0035(8)
C22 0.0269(10) 0.0196(10) 0.0209(9) 0.0020(7) 0.0004(7) 0.0021(8)
C23 0.0194(9) 0.0193(10) 0.0183(8) -0.0001(7) 0.0021(7) 0.0034(7)
C24 0.0166(8) 0.0154(9) 0.0143(7) -0.0023(6) 0.0003(6) -0.0009(7)
C25 0.0142(8) 0.0170(9) 0.0138(7) -0.0021(6) 0.0025(6) 0.0014(7)

loop_
_atom_type_symbol
_atom_type_description
_atom_type_scat_dispersion_real
_atom_type_scat_dispersion_imag
_atom_type_scat_source
C C 0.0033 0.0016 'International Tables Vol C Tables 4.2.6.8 and 6.1.1.4'
H H 0.0000 0.0000 'International Tables Vol C Tables 4.2.6.8 and 6.1.1.4'
N N 0.0061 0.0033 'International Tables Vol C Tables 4.2.6.8 and 6.1.1.4'
O O 0.0106 0.0060 'International Tables Vol C Tables 4.2.6.8 and 6.1.1.4'
F F 0.0171 0.0103 'International Tables Vol C Tables 4.2.6.8 and 6.1.1.4'

loop_
_geom_angle_atom_site_label_1
_geom_angle_atom_site_label_2
_geom_angle_atom_site_label_3
_geom_angle
C10 N1 C3 120.87(14)
C10 N1 H1N 113.3(13)
C3 N1 H1N 112.4(13)
O1 C1 C16 121.91(15)
O1 C1 C2 116.44(15)
C16 C1 C2 121.31(15)
F1 C2 F2 105.80(13)
F1 C2 C3 109.77(13)
F2 C2 C3 110.80(13)
F1 C2 C1 111.65(13)
F2 C2 C1 105.56(13)
C3 C2 C1 112.97(14)
N1 C3 C2 105.69(13)
N1 C3 C4 115.06(14)
C2 C3 C4 113.48(14)
N1 C3 H3 107.4
C2 C3 H3 107.4
C4 C3 H3 107.4
C5 C4 C9 118.42(17)
C5 C4 C3 122.70(15)
C9 C4 C3 118.86(16)
C6 C5 C4 120.69(17)
C6 C5 H5 119.7
C4 C5 H5 119.7
C5 C6 C7 120.60(18)
C5 C6 H6 119.7
C7 C6 H6 119.7
C8 C7 C6 119.39(18)
C8 C7 H7 120.3
C6 C7 H7 120.3
C7 C8 C9 119.76(18)
C7 C8 H8 120.1
C9 C8 H8 120.1
C8 C9 C4 121.15(18)
C8 C9 H9 119.4
C4 C9 H9 119.4
C11 C10 N1 118.57(15)
C11 C10 C15 118.05(16)
N1 C10 C15 123.24(16)
C12 C11 C10 121.17(17)
C12 C11 H11 119.4
C10 C11 H11 119.4
C11 C12 C13 120.63(18)
C11 C12 H12 119.7
C13 C12 H12 119.7
C14 C13 C12 118.62(18)
C14 C13 H13 120.7
C12 C13 H13 120.7
C13 C14 C15 121.28(17)
C13 C14 H14 119.4
C15 C14 H14 119.4
C14 C15 C10 120.24(17)
C14 C15 H15 119.9
C10 C15 H15 119.9
C25 C16 C17 119.44(16)
C25 C16 C1 124.43(15)
C17 C16 C1 116.07(15)
C18 C17 C16 120.49(16)
C18 C17 H17 119.8
C16 C17 H17 119.8
C17 C18 C19 121.29(16)
C17 C18 H18 119.4
C19 C18 H18 119.4
C18 C19 C20 122.64(16)
C18 C19 C24 118.65(15)
C20 C19 C24 118.70(16)
C21 C20 C19 120.54(17)
C21 C20 H20 119.7
C19 C20 H20 119.7
C20 C21 C22 120.91(17)
C20 C21 H21 119.5
C22 C21 H21 119.5
C23 C22 C21 120.02(18)
C23 C22 H22 120.0
C21 C22 H22 120.0
C22 C23 C24 120.57(17)
C22 C23 H23 119.7
C24 C23 H23 119.7
C25 C24 C23 121.52(16)
C25 C24 C19 119.22(16)
C23 C24 C19 119.25(16)
C16 C25 C24 120.89(16)
C16 C25 H25 119.6
C24 C25 H25 119.6

loop_
_geom_bond_atom_site_label_1
_geom_bond_atom_site_label_2
_geom_bond_distance
F1 C2 1.3628(19)
F2 C2 1.374(2)
O1 C1 1.216(2)
N1 C10 1.392(2)
N1 C3 1.452(2)
N1 H1N 0.92(2)
C1 C16 1.479(2)
C1 C2 1.556(2)
C2 C3 1.518(2)
C3 C4 1.521(2)
C3 H3 1.0000
C4 C5 1.384(3)
C4 C9 1.389(2)
C5 C6 1.380(3)
C5 H5 0.9500
C6 C7 1.385(3)
C6 H6 0.9500
C7 C8 1.381(3)
C7 H7 0.9500
C8 C9 1.387(3)
C8 H8 0.9500
C9 H9 0.9500
C10 C11 1.392(3)
C10 C15 1.399(2)
C11 C12 1.379(3)
C11 H11 0.9500
C12 C13 1.388(3)
C12 H12 0.9500
C13 C14 1.380(3)
C13 H13 0.9500
C14 C15 1.385(3)
C14 H14 0.9500
C15 H15 0.9500
C16 C25 1.380(2)
C16 C17 1.422(2)
C17 C18 1.358(2)
C17 H17 0.9500
C18 C19 1.416(3)
C18 H18 0.9500
C19 C20 1.417(2)
C19 C24 1.422(2)
C20 C21 1.364(3)
C20 H20 0.9500
C21 C22 1.408(3)
C21 H21 0.9500
C22 C23 1.369(3)
C22 H22 0.9500
C23 C24 1.415(2)
C23 H23 0.9500
C24 C25 1.412(2)
C25 H25 0.9500

loop_
_geom_hbond_atom_site_label_D
_geom_hbond_atom_site_label_H
_geom_hbond_atom_site_label_A
_geom_hbond_distance_DH
_geom_hbond_distance_HA
_geom_hbond_distance_DA
_geom_hbond_angle_DHA
_geom_hbond_site_symmetry_A
N1 H1N O1 0.92(2) 2.19(2) 3.1131(18) 175.3(19) 1_455

loop_
_geom_torsion_atom_site_label_1
_geom_torsion_atom_site_label_2
_geom_torsion_atom_site_label_3
_geom_torsion_atom_site_label_4
_geom_torsion
O1 C1 C2 F1 -145.96(15)
C16 C1 C2 F1 40.7(2)
O1 C1 C2 F2 99.55(17)
C16 C1 C2 F2 -73.78(18)
O1 C1 C2 C3 -21.7(2)
C16 C1 C2 C3 165.00(14)
C10 N1 C3 C2 149.33(15)
C10 N1 C3 C4 -84.64(19)
F1 C2 C3 N1 54.66(17)
F2 C2 C3 N1 171.15(13)
C1 C2 C3 N1 -70.65(17)
F1 C2 C3 C4 -72.33(17)
F2 C2 C3 C4 44.15(18)
C1 C2 C3 C4 162.36(13)
N1 C3 C4 C5 -62.2(2)
C2 C3 C4 C5 59.7(2)
N1 C3 C4 C9 115.94(18)
C2 C3 C4 C9 -122.15(18)
C9 C4 C5 C6 0.3(3)
C3 C4 C5 C6 178.49(17)
C4 C5 C6 C7 -0.2(3)
C5 C6 C7 C8 0.1(3)
C6 C7 C8 C9 -0.2(3)
C7 C8 C9 C4 0.3(3)
C5 C4 C9 C8 -0.4(3)
C3 C4 C9 C8 -178.63(18)
C3 N1 C10 C11 153.51(16)
C3 N1 C10 C15 -30.7(2)
N1 C10 C11 C12 176.44(17)
C15 C10 C11 C12 0.5(3)
C10 C11 C12 C13 0.5(3)
C11 C12 C13 C14 -0.8(3)
C12 C13 C14 C15 0.2(3)
C13 C14 C15 C10 0.8(3)
C11 C10 C15 C14 -1.1(3)
N1 C10 C15 C14 -176.85(17)
O1 C1 C16 C25 179.82(17)
C2 C1 C16 C25 -7.2(3)
O1 C1 C16 C17 -2.9(2)
C2 C1 C16 C17 170.03(15)
C25 C16 C17 C18 1.0(3)
C1 C16 C17 C18 -176.38(16)
C16 C17 C18 C19 -1.0(3)
C17 C18 C19 C20 179.56(17)
C17 C18 C19 C24 0.1(3)
C18 C19 C20 C21 -179.45(18)
C24 C19 C20 C21 0.0(3)
C19 C20 C21 C22 0.1(3)
C20 C21 C22 C23 -0.4(3)
C21 C22 C23 C24 0.5(3)
C22 C23 C24 C25 178.49(17)
C22 C23 C24 C19 -0.4(3)
C18 C19 C24 C25 0.7(2)
C20 C19 C24 C25 -178.78(16)
C18 C19 C24 C23 179.60(16)
C20 C19 C24 C23 0.1(2)
C17 C16 C25 C24 -0.2(3)
C1 C16 C25 C24 176.96(16)
C23 C24 C25 C16 -179.53(17)
C19 C24 C25 C16 -0.6(3)
